data_7219324
loop_
_publ_author_name
'Deng, Dongsheng'
'Guo, Hui'
'Kang, Guohui'
'Ma, Lufang'
'He, Xu'
'Ji, Baoming'

_publ_section_title
;
 In situ generation of functionality in a reactive binicotinic-acid-based
 ligand for the design of multi-functional copper(ii) complexes:
 syntheses, structures and properties
;
_journal_issue 8
_journal_name_full CrystEngComm
_journal_page_first 1871
_journal_paper_doi 10.1039/C4CE02204A
_journal_volume 17
_journal_year 2015
_chemical_formula_sum 'C12 H8 Cu2 N2 O8'
_chemical_formula_weight 435.28
_chemical_name_systematic
;

 ?

;
_space_group_IT_number 14
_symmetry_cell_setting monoclinic
_symmetry_space_group_name_Hall '-P 2ybc'
_symmetry_space_group_name_H-M 'P 1 21/c 1'
_atom_sites_solution_hydrogens geom
_atom_sites_solution_primary direct
_atom_sites_solution_secondary difmap
_audit_creation_method SHELXL-97
_audit_update_record
;
2015-01-11 deposited with the CCDC.
2015-01-15 downloaded from the CCDC.
;
_cell_angle_alpha 90.00
_cell_angle_beta 96.803(2)
_cell_angle_gamma 90.00
_cell_formula_units_Z 4
_cell_length_a 18.211(3)
_cell_length_b 5.1283(10)
_cell_length_c 13.915(3)
_cell_measurement_reflns_used 2882
_cell_measurement_temperature 294(2)
_cell_measurement_theta_max 28.20
_cell_measurement_theta_min 2.95
_cell_volume 1290.4(4)
_computing_cell_refinement 'Bruker SMART'
_computing_data_collection 'Bruker SMART'
_computing_data_reduction 'Bruker SAINT'
_computing_molecular_graphics 'Bruker SHELXTL'
_computing_publication_material 'Bruker SHELXTL'
_computing_structure_refinement 'SHELXL-97 (Sheldrick, 1997)'
_computing_structure_solution 'SHELXS-97 (Sheldrick, 1990)'
_diffrn_ambient_temperature 294(2)
_diffrn_measured_fraction_theta_full 0.999
_diffrn_measured_fraction_theta_max 0.999
_diffrn_measurement_device_type 'CCD area detector'
_diffrn_measurement_method 'phi and omega scans'
_diffrn_radiation_monochromator graphite
_diffrn_radiation_source 'fine-focus sealed tube'
_diffrn_radiation_type MoK\a
_diffrn_radiation_wavelength 0.71073
_diffrn_reflns_av_R_equivalents 0.0295
_diffrn_reflns_av_sigmaI/netI 0.0275
_diffrn_reflns_limit_h_max 22
_diffrn_reflns_limit_h_min -21
_diffrn_reflns_limit_k_max 6
_diffrn_reflns_limit_k_min -6
_diffrn_reflns_limit_l_max 16
_diffrn_reflns_limit_l_min -16
_diffrn_reflns_number 8900
_diffrn_reflns_theta_full 25.50
_diffrn_reflns_theta_max 25.50
_diffrn_reflns_theta_min 2.95
_exptl_absorpt_coefficient_mu 3.348
_exptl_absorpt_correction_T_max 0.8777
_exptl_absorpt_correction_T_min 0.3870
_exptl_absorpt_correction_type multi-scan
_exptl_absorpt_process_details sadabs
_exptl_crystal_colour darkblue
_exptl_crystal_density_diffrn 2.241
_exptl_crystal_density_method 'not measured'
_exptl_crystal_description block
_exptl_crystal_F_000 864
_exptl_crystal_size_max 0.35
_exptl_crystal_size_mid 0.05
_exptl_crystal_size_min 0.04
_refine_diff_density_max 0.533
_refine_diff_density_min -0.528
_refine_diff_density_rms 0.084
_refine_ls_extinction_method none
_refine_ls_goodness_of_fit_ref 1.022
_refine_ls_hydrogen_treatment constr
_refine_ls_matrix_type full
_refine_ls_number_parameters 217
_refine_ls_number_reflns 2395
_refine_ls_number_restraints 0
_refine_ls_restrained_S_all 1.022
_refine_ls_R_factor_all 0.0391
_refine_ls_R_factor_gt 0.0296
_refine_ls_shift/su_max 0.001
_refine_ls_shift/su_mean 0.000
_refine_ls_structure_factor_coef Fsqd
_refine_ls_weighting_details 'calc w=1/[\s^2^(Fo^2^)+(0.0397P)^2^+1.6281P] where P=(Fo^2^+2Fc^2^)/3'
_refine_ls_weighting_scheme calc
_refine_ls_wR_factor_gt 0.0724
_refine_ls_wR_factor_ref 0.0777
_reflns_number_gt 1970
_reflns_number_total 2395
_reflns_threshold_expression >2sigma(I)
_cod_data_source_file c4ce02204a2.cif
_cod_data_source_block b
_cod_depositor_comments
;
The following automatic conversions were performed:

'_symmetry_cell_setting' value 'Monoclinic' changed to 'monoclinic'
according to
/usr/data/users/saulius/crontab/automatic-downloads/rss-feeds/RSC/lib/dictionaries/cif_core.dic
dictionary named 'cif_core.dic' version 2.4.2 from 2011-04-26.

Automatic conversion script
Id: cif_fix_values 2935 2014-11-11 08:27:57Z andrius 

 Adding full bibliography for 7219323--7219327.cif.
;
_cod_original_sg_symbol_H-M P2(1)/c
_cod_database_code 7219324

loop_
_symmetry_equiv_pos_as_xyz
'x, y, z'
'-x, y+1/2, -z+1/2'
'-x, -y, -z'
'x, -y-1/2, z-1/2'

loop_
_atom_site_label
_atom_site_type_symbol
_atom_site_fract_x
_atom_site_fract_y
_atom_site_fract_z
_atom_site_U_iso_or_equiv
_atom_site_adp_type
_atom_site_occupancy
_atom_site_symmetry_multiplicity
_atom_site_calc_flag
_atom_site_refinement_flags
Cu1 Cu 0.66899(2) -0.00968(8) 0.56615(3) 0.02290(14) Uani 1 1 d .
Cu2 Cu 0.83713(2) 0.46160(8) 0.40230(3) 0.02029(13) Uani 1 1 d .
O1 O 0.73494(12) 0.2029(5) 0.49913(17) 0.0280(6) Uani 1 1 d .
O2 O 0.73027(12) 0.5399(4) 0.39812(17) 0.0242(5) Uani 1 1 d .
O3 O 0.39470(12) 0.2503(5) 0.38666(18) 0.0299(6) Uani 1 1 d .
O4 O 1.18908(12) 0.8074(5) 0.69342(17) 0.0282(6) Uani 1 1 d .
O5 O 1.14840(12) 1.2067(4) 0.72392(17) 0.0270(6) Uani 1 1 d .
O6 O 0.86462(11) 0.6903(5) 0.50505(17) 0.0274(6) Uani 1 1 d .
N1 N 0.58780(14) 0.1536(5) 0.47872(19) 0.0190(6) Uani 1 1 d .
N2 N 1.06217(14) 0.6907(5) 0.58652(18) 0.0167(6) Uani 1 1 d .
C1 C 0.51376(17) 0.1054(6) 0.4696(2) 0.0186(7) Uani 1 1 d .
C2 C 0.46640(17) 0.2635(6) 0.4019(2) 0.0211(7) Uani 1 1 d .
C3 C 0.49954(18) 0.4534(6) 0.3485(3) 0.0248(8) Uani 1 1 d .
H3 H 0.4698 0.5558 0.3044 0.030 Uiso 1 1 calc R
C4 C 0.57455(18) 0.4917(6) 0.3594(3) 0.0247(8) Uani 1 1 d .
H4 H 0.5960 0.6168 0.3232 0.030 Uiso 1 1 calc R
C5 C 0.61731(17) 0.3391(6) 0.4260(2) 0.0199(7) Uani 1 1 d .
C6 C 0.69947(17) 0.3640(6) 0.4422(2) 0.0215(7) Uani 1 1 d .
C7 C 0.99806(16) 0.6103(6) 0.5344(2) 0.0166(7) Uani 1 1 d .
C8 C 0.93083(17) 0.7469(6) 0.5471(2) 0.0189(7) Uani 1 1 d .
C9 C 0.93572(18) 0.9640(6) 0.6098(2) 0.0222(7) Uani 1 1 d .
H9 H 0.8929 1.0535 0.6198 0.027 Uiso 1 1 calc R
C10 C 1.00195(18) 1.0453(6) 0.6561(2) 0.0212(7) Uani 1 1 d .
H10 H 1.0049 1.1925 0.6954 0.025 Uiso 1 1 calc R
C11 C 1.06444(17) 0.9036(6) 0.6431(2) 0.0196(7) Uani 1 1 d .
C12 C 1.13923(18) 0.9812(6) 0.6911(2) 0.0210(7) Uani 1 1 d .
O7 O 0.67036(13) 0.2768(5) 0.69099(18) 0.0319(6) Uani 1 1 d .
H1W H 0.6572 0.4209 0.6699 0.048 Uiso 1 1 d R
H2W H 0.7134 0.2852 0.7197 0.048 Uiso 1 1 d R
O8 O 0.75356(12) -0.2294(5) 0.61748(17) 0.0282(6) Uani 1 1 d .
H3W H 0.7814 -0.2483 0.5759 0.042 Uiso 1 1 d R
H4W H 0.7759 -0.2482 0.6730 0.042 Uiso 1 1 d R

loop_
_atom_site_aniso_label
_atom_site_aniso_U_11
_atom_site_aniso_U_22
_atom_site_aniso_U_33
_atom_site_aniso_U_23
_atom_site_aniso_U_13
_atom_site_aniso_U_12
Cu1 0.0110(2) 0.0264(2) 0.0305(3) 0.00711(17) -0.00092(16) -0.00112(15)
Cu2 0.0111(2) 0.0226(2) 0.0264(2) -0.00317(16) -0.00130(16) -0.00202(15)
O1 0.0124(11) 0.0331(14) 0.0378(14) 0.0097(11) 0.0000(10) -0.0008(10)
O2 0.0122(11) 0.0260(13) 0.0342(14) 0.0050(10) 0.0025(10) -0.0043(9)
O3 0.0114(12) 0.0316(14) 0.0455(16) 0.0178(12) -0.0018(11) -0.0013(10)
O4 0.0195(12) 0.0284(13) 0.0340(14) -0.0100(11) -0.0082(10) -0.0002(10)
O5 0.0243(13) 0.0241(13) 0.0310(14) -0.0052(10) -0.0027(10) -0.0044(10)
O6 0.0096(11) 0.0377(14) 0.0344(14) -0.0122(11) 0.0012(10) 0.0003(10)
N1 0.0127(13) 0.0205(14) 0.0235(15) 0.0002(11) 0.0011(11) -0.0002(10)
N2 0.0138(13) 0.0164(13) 0.0193(14) -0.0007(11) -0.0012(10) -0.0028(10)
C1 0.0138(16) 0.0179(16) 0.0239(17) -0.0038(14) 0.0007(13) 0.0000(12)
C2 0.0123(16) 0.0223(17) 0.0285(18) -0.0005(14) 0.0013(13) 0.0017(13)
C3 0.0177(17) 0.0272(18) 0.0284(19) 0.0088(15) -0.0021(14) -0.0002(14)
C4 0.0187(18) 0.0245(18) 0.031(2) 0.0056(15) 0.0024(14) -0.0040(13)
C5 0.0142(16) 0.0216(17) 0.0237(18) 0.0013(13) 0.0014(13) -0.0020(13)
C6 0.0157(17) 0.0239(17) 0.0246(18) -0.0020(15) 0.0019(13) 0.0003(13)
C7 0.0151(16) 0.0171(16) 0.0173(16) 0.0025(13) 0.0007(12) -0.0048(12)
C8 0.0134(16) 0.0248(17) 0.0182(16) 0.0005(13) 0.0008(13) -0.0042(13)
C9 0.0170(17) 0.0243(18) 0.0260(18) -0.0003(14) 0.0047(14) 0.0031(13)
C10 0.0225(17) 0.0185(16) 0.0224(17) -0.0031(13) 0.0018(14) -0.0025(13)
C11 0.0192(17) 0.0187(16) 0.0206(17) 0.0016(13) 0.0013(13) -0.0044(13)
C12 0.0196(17) 0.0248(18) 0.0178(17) 0.0000(13) -0.0003(13) -0.0038(14)
O7 0.0259(13) 0.0299(14) 0.0379(15) 0.0037(11) -0.0045(11) 0.0012(11)
O8 0.0163(12) 0.0388(14) 0.0293(13) 0.0055(11) 0.0014(10) 0.0065(10)

loop_
_atom_type_symbol
_atom_type_description
_atom_type_scat_dispersion_real
_atom_type_scat_dispersion_imag
_atom_type_scat_source
C C 0.0033 0.0016 'International Tables Vol C Tables 4.2.6.8 and 6.1.1.4'
H H 0.0000 0.0000 'International Tables Vol C Tables 4.2.6.8 and 6.1.1.4'
N N 0.0061 0.0033 'International Tables Vol C Tables 4.2.6.8 and 6.1.1.4'
O O 0.0106 0.0060 'International Tables Vol C Tables 4.2.6.8 and 6.1.1.4'
Cu Cu 0.3201 1.2651 'International Tables Vol C Tables 4.2.6.8 and 6.1.1.4'

loop_
_geom_angle_atom_site_label_1
_geom_angle_atom_site_label_2
_geom_angle_atom_site_label_3
_geom_angle
_geom_angle_site_symmetry_1
_geom_angle_site_symmetry_3
O3 Cu1 O1 170.69(11) 3_656 .
O3 Cu1 O8 89.20(10) 3_656 .
O1 Cu1 O8 89.64(9) . .
O3 Cu1 N1 92.62(10) 3_656 .
O1 Cu1 N1 85.81(10) . .
O8 Cu1 N1 162.88(11) . .
O3 Cu1 O7 96.29(10) 3_656 .
O1 Cu1 O7 93.02(10) . .
O8 Cu1 O7 98.92(10) . .
N1 Cu1 O7 97.80(10) . .
O6 Cu2 O4 173.41(11) . 3_766
O6 Cu2 O2 93.92(10) . .
O4 Cu2 O2 87.88(10) 3_766 .
O6 Cu2 N2 91.47(10) . 3_766
O4 Cu2 N2 85.62(10) 3_766 3_766
O2 Cu2 N2 168.11(10) . 3_766
C6 O1 Cu1 111.6(2) . .
C6 O2 Cu2 109.4(2) . .
C2 O3 Cu1 129.2(2) . 3_656
C12 O4 Cu2 111.4(2) . 3_766
C8 O6 Cu2 129.0(2) . .
C5 N1 C1 122.0(3) . .
C5 N1 Cu1 108.34(19) . .
C1 N1 Cu1 129.6(2) . .
C11 N2 C7 121.5(3) . .
C11 N2 Cu2 108.1(2) . 3_766
C7 N2 Cu2 130.4(2) . 3_766
N1 C1 C2 117.8(3) . .
N1 C1 C1 118.2(3) . 3_656
C2 C1 C1 124.0(3) . 3_656
O3 C2 C3 115.8(3) . .
O3 C2 C1 125.9(3) . .
C3 C2 C1 118.2(3) . .
C4 C3 C2 121.7(3) . .
C4 C3 H3 119.2 . .
C2 C3 H3 119.2 . .
C3 C4 C5 118.0(3) . .
C3 C4 H4 121.0 . .
C5 C4 H4 121.0 . .
N1 C5 C4 122.3(3) . .
N1 C5 C6 115.7(3) . .
C4 C5 C6 121.9(3) . .
O2 C6 O1 123.2(3) . .
O2 C6 C5 118.9(3) . .
O1 C6 C5 117.8(3) . .
N2 C7 C8 118.3(3) . .
N2 C7 C7 118.0(3) . 3_766
C8 C7 C7 123.7(3) . 3_766
O6 C8 C9 116.1(3) . .
O6 C8 C7 126.0(3) . .
C9 C8 C7 117.9(3) . .
C10 C9 C8 121.4(3) . .
C10 C9 H9 119.3 . .
C8 C9 H9 119.3 . .
C9 C10 C11 118.3(3) . .
C9 C10 H10 120.8 . .
C11 C10 H10 120.8 . .
N2 C11 C10 122.4(3) . .
N2 C11 C12 116.1(3) . .
C10 C11 C12 121.5(3) . .
O5 C12 O4 125.2(3) . .
O5 C12 C11 119.0(3) . .
O4 C12 C11 115.8(3) . .
Cu1 O7 H1W 109.4 . .
Cu1 O7 H2W 108.8 . .
H1W O7 H2W 109.9 . .
Cu1 O8 H3W 109.5 . .
Cu1 O8 H4W 132.4 . .
H3W O8 H4W 111.4 . .

loop_
_geom_bond_atom_site_label_1
_geom_bond_atom_site_label_2
_geom_bond_distance
_geom_bond_site_symmetry_2
Cu1 O3 1.865(2) 3_656
Cu1 O1 1.941(2) .
Cu1 O8 1.973(2) .
Cu1 N1 1.985(3) .
Cu1 O7 2.273(3) .
Cu2 O6 1.871(2) .
Cu2 O4 1.938(2) 3_766
Cu2 O2 1.981(2) .
Cu2 N2 1.982(3) 3_766
O1 C6 1.267(4) .
O2 C6 1.260(4) .
O3 C2 1.300(4) .
O3 Cu1 1.865(2) 3_656
O4 C12 1.270(4) .
O4 Cu2 1.938(2) 3_766
O5 C12 1.247(4) .
O6 C8 1.309(4) .
N1 C5 1.351(4) .
N1 C1 1.362(4) .
N2 C11 1.344(4) .
N2 C7 1.363(4) .
N2 Cu2 1.982(3) 3_766
C1 C2 1.448(4) .
C1 C1 1.496(6) 3_656
C2 C3 1.405(5) .
C3 C4 1.371(5) .
C3 H3 0.9300 .
C4 C5 1.380(4) .
C4 H4 0.9300 .
C5 C6 1.492(4) .
C7 C8 1.440(4) .
C7 C7 1.489(6) 3_766
C8 C9 1.411(4) .
C9 C10 1.364(5) .
C9 H9 0.9300 .
C10 C11 1.380(5) .
C10 H10 0.9300 .
C11 C12 1.498(4) .
O7 H1W 0.8200 .
O7 H2W 0.8382 .
O8 H3W 0.8200 .
O8 H4W 0.8354 .

loop_
_geom_hbond_atom_site_label_D
_geom_hbond_atom_site_label_H
_geom_hbond_atom_site_label_A
_geom_hbond_distance_DH
_geom_hbond_distance_HA
_geom_hbond_distance_DA
_geom_hbond_angle_DHA
_geom_hbond_site_symmetry_A
O7 H2W O4 0.84 2.03 2.861(3) 172.0 2_746
O8 H4W O5 0.84 1.88 2.689(3) 162.1 2_736
O8 H3W O6 0.82 1.93 2.731(3) 165.9 1_545
O7 H1W O3 0.82 2.04 2.855(3) 169.3 3_666

loop_
_geom_torsion_atom_site_label_1
_geom_torsion_atom_site_label_2
_geom_torsion_atom_site_label_3
_geom_torsion_atom_site_label_4
_geom_torsion
_geom_torsion_site_symmetry_1
_geom_torsion_site_symmetry_4
O3 Cu1 O1 C6 88.5(6) 3_656 .
O8 Cu1 O1 C6 171.4(2) . .
N1 Cu1 O1 C6 7.9(2) . .
O7 Cu1 O1 C6 -89.7(2) . .
O6 Cu2 O2 C6 -99.1(2) . .
O4 Cu2 O2 C6 74.6(2) 3_766 .
N2 Cu2 O2 C6 17.7(6) 3_766 .
O4 Cu2 O6 C8 76.1(9) 3_766 .
O2 Cu2 O6 C8 -178.2(3) . .
N2 Cu2 O6 C8 12.4(3) 3_766 .
O3 Cu1 N1 C5 -176.4(2) 3_656 .
O1 Cu1 N1 C5 -5.6(2) . .
O8 Cu1 N1 C5 -80.6(4) . .
O7 Cu1 N1 C5 86.9(2) . .
O3 Cu1 N1 C1 5.0(3) 3_656 .
O1 Cu1 N1 C1 175.8(3) . .
O8 Cu1 N1 C1 100.8(4) . .
O7 Cu1 N1 C1 -91.7(3) . .
C5 N1 C1 C2 -1.0(4) . .
Cu1 N1 C1 C2 177.4(2) . .
C5 N1 C1 C1 179.5(3) . 3_656
Cu1 N1 C1 C1 -2.1(5) . 3_656
Cu1 O3 C2 C3 174.0(2) 3_656 .
Cu1 O3 C2 C1 -7.3(5) 3_656 .
N1 C1 C2 O3 -177.5(3) . .
C1 C1 C2 O3 2.0(6) 3_656 .
N1 C1 C2 C3 1.2(5) . .
C1 C1 C2 C3 -179.3(4) 3_656 .
O3 C2 C3 C4 178.4(3) . .
C1 C2 C3 C4 -0.4(5) . .
C2 C3 C4 C5 -0.7(5) . .
C1 N1 C5 C4 0.0(5) . .
Cu1 N1 C5 C4 -178.7(3) . .
C1 N1 C5 C6 -178.5(3) . .
Cu1 N1 C5 C6 2.8(3) . .
C3 C4 C5 N1 0.9(5) . .
C3 C4 C5 C6 179.2(3) . .
Cu2 O2 C6 O1 15.7(4) . .
Cu2 O2 C6 C5 -163.2(2) . .
Cu1 O1 C6 O2 172.7(3) . .
Cu1 O1 C6 C5 -8.4(4) . .
N1 C5 C6 O2 -177.3(3) . .
C4 C5 C6 O2 4.3(5) . .
N1 C5 C6 O1 3.8(4) . .
C4 C5 C6 O1 -174.7(3) . .
C11 N2 C7 C8 -5.0(4) . .
Cu2 N2 C7 C8 174.2(2) 3_766 .
C11 N2 C7 C7 173.6(3) . 3_766
Cu2 N2 C7 C7 -7.2(5) 3_766 3_766
Cu2 O6 C8 C9 167.9(2) . .
Cu2 O6 C8 C7 -11.5(5) . .
N2 C7 C8 O6 -177.9(3) . .
C7 C7 C8 O6 3.6(6) 3_766 .
N2 C7 C8 C9 2.8(4) . .
C7 C7 C8 C9 -175.7(4) 3_766 .
O6 C8 C9 C10 -178.5(3) . .
C7 C8 C9 C10 0.9(5) . .
C8 C9 C10 C11 -2.4(5) . .
C7 N2 C11 C10 3.5(5) . .
Cu2 N2 C11 C10 -175.8(3) 3_766 .
C7 N2 C11 C12 -175.9(3) . .
Cu2 N2 C11 C12 4.8(3) 3_766 .
C9 C10 C11 N2 0.3(5) . .
C9 C10 C11 C12 179.7(3) . .
Cu2 O4 C12 O5 -159.6(3) 3_766 .
Cu2 O4 C12 C11 19.4(4) 3_766 .
N2 C11 C12 O5 162.2(3) . .
C10 C11 C12 O5 -17.2(5) . .
N2 C11 C12 O4 -16.8(4) . .
C10 C11 C12 O4 163.8(3) . .
